data_7109746
loop_
_publ_author_name
'Xing Meng'
'Xue-Zhi Song'
'Shu-Yan Song'
'Guo-Cheng Yang'
'Min Zhu'
'Zhao-Min Hao'
'Shu-Na Zhao'
'Hong-Jie Zhang'

_publ_section_title
;
 A multifunctional proton-conducting and sensing pillar-layer framework
 based on [24-MC-6] heterometallic crown clusters
;
_journal_name_full Chem.Commun.
_journal_page_first 8483
_journal_paper_doi 10.1039/c3cc44106g
_journal_volume 49
_journal_year 2013
_chemical_formula_moiety 'C42.50 H49.50 N6.50 Na2 O20.50 Zn3'
_chemical_formula_sum 'C42.5 H49.5 N6.5 Na2 O20.5 Zn3'
_chemical_formula_weight 1221.48
_chemical_name_systematic
;
 ?
;
_space_group_IT_number 147
_symmetry_cell_setting trigonal
_symmetry_space_group_name_Hall '-P 3'
_symmetry_space_group_name_H-M 'P -3'
_atom_sites_solution_hydrogens geom
_atom_sites_solution_primary direct
_atom_sites_solution_secondary difmap
_audit_creation_method SHELXL-97
_cell_angle_alpha 90.00
_cell_angle_beta 90.00
_cell_angle_gamma 120.000(3)
_cell_formula_units_Z 2
_cell_length_a 14.700(2)
_cell_length_b 14.700(4)
_cell_length_c 13.252(3)
_cell_measurement_temperature 293(2)
_cell_volume 2480.0(9)
_computing_cell_refinement 'SMART (Bruker, 1997)'
_computing_data_collection 'SMART (Bruker, 1997)'
_computing_data_reduction SAINT
_computing_molecular_graphics 'SHELXTL-PLUS (Sheldrick, 1990)'
_computing_publication_material SHELXL-97
_computing_structure_refinement 'SHELXL-97 (Sheldrick, 1997)'
_computing_structure_solution 'SHELXS-97(Sheldrick, 1997)'
_diffrn_ambient_temperature 293(2)
_diffrn_measured_fraction_theta_full 1.000
_diffrn_measured_fraction_theta_max 0.997
_diffrn_radiation_monochromator graphite
_diffrn_radiation_source 'fine-focus sealed tube'
_diffrn_radiation_type MoK\a
_diffrn_radiation_wavelength 0.71069
_diffrn_reflns_av_R_equivalents 0.0920
_diffrn_reflns_av_sigmaI/netI 0.0858
_diffrn_reflns_limit_h_max 17
_diffrn_reflns_limit_h_min -8
_diffrn_reflns_limit_k_max 17
_diffrn_reflns_limit_k_min -17
_diffrn_reflns_limit_l_max 15
_diffrn_reflns_limit_l_min -15
_diffrn_reflns_number 12746
_diffrn_reflns_theta_full 25.00
_diffrn_reflns_theta_max 25.12
_diffrn_reflns_theta_min 1.54
_exptl_absorpt_coefficient_mu 1.542
_exptl_absorpt_correction_T_max 0.8016
_exptl_absorpt_correction_T_min 0.7377
_exptl_absorpt_correction_type multi-scan
_exptl_absorpt_process_details 'SADABS(Sheldrick, 1996)'
_exptl_crystal_colour colorless
_exptl_crystal_density_diffrn 1.636
_exptl_crystal_density_method 'not measured'
_exptl_crystal_description hexagon
_exptl_crystal_F_000 1252
_exptl_crystal_size_max 0.21
_exptl_crystal_size_mid 0.18
_exptl_crystal_size_min 0.15
_platon_squeeze_details
;
;
_refine_diff_density_max 0.732
_refine_diff_density_min -0.755
_refine_diff_density_rms 0.094
_refine_ls_extinction_coef constr
_refine_ls_extinction_method none
_refine_ls_goodness_of_fit_ref 0.947
_refine_ls_hydrogen_treatment mixed
_refine_ls_matrix_type full
_refine_ls_number_parameters 178
_refine_ls_number_reflns 2962
_refine_ls_number_restraints 12
_refine_ls_restrained_S_all 0.956
_refine_ls_R_factor_all 0.0872
_refine_ls_R_factor_gt 0.0530
_refine_ls_shift/su_max 0.000
_refine_ls_shift/su_mean 0.000
_refine_ls_structure_factor_coef Fsqd
_refine_ls_weighting_details 'calc w=1/[\s^2^(Fo^2^)+(0.0612P)^2^+0.0000P] where P=(Fo^2^+2Fc^2^)/3'
_refine_ls_weighting_scheme calc
_refine_ls_wR_factor_gt 0.1174
_refine_ls_wR_factor_ref 0.1257
_reflns_number_gt 1798
_reflns_number_total 2962
_reflns_threshold_expression >2\s(I)
_cod_data_source_file c3cc44106g.txt
_cod_data_source_block 1
_cod_original_cell_volume 2480.0(10)
_cod_original_sg_symbol_Hall -P3
_cod_original_sg_symbol_H-M P-3
_cod_original_formula_sum 'C42.50 H49.50 N6.50 Na2 O20.50 Zn3'
_cod_database_code 7109746

loop_
_symmetry_equiv_pos_as_xyz
'x, y, z'
'-y, x-y, z'
'-x+y, -x, z'
'-x, -y, -z'
'y, -x+y, -z'
'x-y, x, -z'

loop_
_atom_site_label
_atom_site_type_symbol
_atom_site_fract_x
_atom_site_fract_y
_atom_site_fract_z
_atom_site_U_iso_or_equiv
_atom_site_adp_type
_atom_site_occupancy
_atom_site_symmetry_multiplicity
_atom_site_calc_flag
_atom_site_refinement_flags
C1 C 0.6455(6) 0.1111(7) 0.1086(7) 0.085(2) Uani 1 1 d U
C2 C 0.6411(4) 0.0859(5) -0.0031(5) 0.0558(16) Uani 1 1 d .
C3 C 0.6252(4) -0.0089(5) -0.0360(4) 0.0546(15) Uani 1 1 d .
H3 H 0.6220 -0.0574 0.0110 0.066 Uiso 1 1 calc R
C4 C 0.6135(4) -0.0350(4) -0.1370(4) 0.0466(13) Uani 1 1 d .
H4 H 0.6037 -0.0999 -0.1572 0.056 Uiso 1 1 calc R
C5 C 0.6165(4) 0.0350(4) -0.2082(4) 0.0414(12) Uani 1 1 d .
C6 C 0.6322(5) 0.1322(4) -0.1750(5) 0.0596(17) Uani 1 1 d .
H6 H 0.6335 0.1803 -0.2214 0.072 Uiso 1 1 calc R
C8 C 0.6241(4) -0.0704(4) -0.3469(4) 0.0434(13) Uani 1 1 d .
H8A H 0.6833 -0.0631 -0.3079 0.052 Uiso 1 1 calc R
H8B H 0.6467 -0.0549 -0.4167 0.052 Uiso 1 1 calc R
C9 C 0.6162(4) 0.0909(4) -0.3846(4) 0.0506(15) Uani 1 1 d .
H9A H 0.6412 0.0767 -0.4471 0.061 Uiso 1 1 calc R
H9B H 0.6716 0.1576 -0.3589 0.061 Uiso 1 1 calc R
C10 C 0.5370(4) -0.1831(4) -0.3406(4) 0.0359(12) Uani 1 1 d .
C11 C 0.5225(4) 0.1017(4) -0.4077(4) 0.0418(13) Uani 1 1 d .
C21 C 0.6456(5) 0.1565(5) -0.0749(5) 0.0698(18) Uani 1 1 d .
H21 H 0.6582 0.2223 -0.0543 0.084 Uiso 1 1 calc R
N1 N 0.5978(3) 0.0082(3) -0.3113(3) 0.0430(11) Uani 1 1 d .
O1 O 0.5378(3) 0.1834(3) -0.4483(3) 0.0654(12) Uani 1 1 d .
O2 O 0.4312(3) 0.0246(3) -0.3889(3) 0.0480(9) Uani 1 1 d .
O3 O 0.5643(3) -0.2503(3) -0.3542(3) 0.0463(9) Uani 1 1 d .
O4 O 0.4450(3) -0.2040(2) -0.3221(2) 0.0440(9) Uani 1 1 d .
O5 O 0.6212(4) 0.0436(4) 0.1697(3) 0.0831(15) Uani 1 1 d .
O6 O 0.6759(4) 0.2069(5) 0.1277(4) 0.1102(17) Uani 1 1 d U
Zn1 Zn 0.60035(5) 0.09588(4) 0.30275(4) 0.0389(2) Uani 1 1 d .
Na1 Na 0.6667 0.3333 0.2004(2) 0.0344(8) Uani 1 3 d S
Na2 Na 0.6667 0.3333 -0.5270(2) 0.0375(8) Uani 1 3 d S

loop_
_atom_site_aniso_label
_atom_site_aniso_U_11
_atom_site_aniso_U_22
_atom_site_aniso_U_33
_atom_site_aniso_U_23
_atom_site_aniso_U_13
_atom_site_aniso_U_12
C1 0.055(4) 0.088(5) 0.101(6) -0.014(5) -0.013(4) 0.026(4)
C2 0.049(4) 0.068(4) 0.045(4) -0.023(3) -0.001(3) 0.025(3)
C3 0.058(4) 0.055(4) 0.038(3) -0.003(3) -0.003(3) 0.019(3)
C4 0.060(4) 0.039(3) 0.038(3) -0.003(3) -0.005(3) 0.023(3)
C5 0.045(3) 0.037(3) 0.043(3) -0.007(3) 0.002(3) 0.021(3)
C6 0.084(5) 0.042(3) 0.059(4) -0.013(3) -0.014(3) 0.037(3)
C8 0.047(3) 0.037(3) 0.039(3) -0.004(2) 0.002(3) 0.016(3)
C9 0.054(4) 0.034(3) 0.049(3) 0.007(3) 0.001(3) 0.011(3)
C10 0.044(3) 0.038(3) 0.029(3) 0.003(2) 0.002(2) 0.023(3)
C11 0.044(3) 0.035(3) 0.038(3) 0.001(2) -0.007(3) 0.014(3)
C21 0.083(5) 0.053(4) 0.077(5) -0.027(4) -0.015(4) 0.036(4)
N1 0.056(3) 0.033(2) 0.034(2) 0.001(2) -0.005(2) 0.018(2)
O1 0.059(3) 0.050(2) 0.075(3) 0.028(2) -0.003(2) 0.018(2)
O2 0.051(2) 0.038(2) 0.049(2) 0.0076(18) -0.0035(18) 0.0185(19)
O3 0.049(2) 0.042(2) 0.056(2) 0.0045(18) 0.0065(18) 0.0285(19)
O4 0.045(2) 0.037(2) 0.052(2) -0.0015(17) -0.0003(18) 0.0229(18)
O5 0.071(3) 0.104(4) 0.045(3) -0.018(3) -0.008(2) 0.022(3)
O6 0.1117(19) 0.1102(19) 0.1086(19) -0.0039(10) -0.0006(10) 0.0555(12)
Zn1 0.0437(4) 0.0327(4) 0.0371(3) -0.0001(3) 0.0000(3) 0.0168(3)
Na1 0.0406(12) 0.0406(12) 0.0220(16) 0.000 0.000 0.0203(6)
Na2 0.0338(11) 0.0338(11) 0.045(2) 0.000 0.000 0.0169(6)

loop_
_atom_type_symbol
_atom_type_description
_atom_type_scat_dispersion_real
_atom_type_scat_dispersion_imag
_atom_type_scat_source
C C 0.0033 0.0016 'International Tables Vol C Tables 4.2.6.8 and 6.1.1.4'
H H 0.0000 0.0000 'International Tables Vol C Tables 4.2.6.8 and 6.1.1.4'
N N 0.0061 0.0033 'International Tables Vol C Tables 4.2.6.8 and 6.1.1.4'
O O 0.0106 0.0060 'International Tables Vol C Tables 4.2.6.8 and 6.1.1.4'
Zn Zn 0.2839 1.4301 'International Tables Vol C Tables 4.2.6.8 and 6.1.1.4'
Na Na 0.0362 0.0249 'International Tables Vol C Tables 4.2.6.8 and 6.1.1.4'

loop_
_geom_angle_atom_site_label_1
_geom_angle_atom_site_label_2
_geom_angle_atom_site_label_3
_geom_angle
_geom_angle_site_symmetry_1
_geom_angle_site_symmetry_3
O5 C1 O6 125.6(9) . .
O5 C1 C2 120.1(7) . .
O6 C1 C2 114.3(8) . .
C3 C2 C21 117.7(5) . .
C3 C2 C1 121.7(6) . .
C21 C2 C1 120.4(6) . .
C2 C3 C4 121.9(6) . .
C3 C4 C5 120.2(5) . .
C4 C5 C6 118.2(5) . .
C4 C5 N1 121.7(4) . .
C6 C5 N1 120.0(5) . .
C21 C6 C5 120.2(5) . .
N1 C8 C10 115.7(4) . .
N1 C9 C11 115.1(4) . .
O3 C10 O4 124.6(5) . .
O3 C10 C8 115.4(4) . .
O4 C10 C8 120.0(4) . .
O1 C11 O2 123.5(5) . .
O1 C11 C9 117.7(5) . .
O2 C11 C9 118.8(4) . .
C6 C21 C2 121.7(6) . .
C5 N1 C8 116.1(4) . .
C5 N1 C9 118.6(4) . .
C8 N1 C9 115.3(4) . .
C5 N1 Zn1 97.5(3) . 4_655
C8 N1 Zn1 102.5(3) . 4_655
C9 N1 Zn1 102.1(3) . 4_655
C11 O1 Na2 142.2(4) . .
C11 O2 Zn1 125.9(3) . 4_655
C10 O3 Zn1 132.0(3) . 6_545
C10 O4 Zn1 124.9(3) . 4_655
C10 O4 Na1 123.4(3) . 4_655
Zn1 O4 Na1 99.99(14) 4_655 4_655
C10 O4 Na2 103.3(3) . 4_654
Zn1 O4 Na2 109.04(14) 4_655 4_654
Na1 O4 Na2 90.31(13) 4_655 4_654
C1 O5 Zn1 108.5(6) . .
C1 O6 Na1 154.6(6) . .
O2 Zn1 O5 100.26(19) 4_655 .
O2 Zn1 O4 127.91(14) 4_655 4_655
O5 Zn1 O4 125.83(19) . 4_655
O2 Zn1 O3 94.63(14) 4_655 5_665
O5 Zn1 O3 102.73(16) . 5_665
O4 Zn1 O3 97.04(13) 4_655 5_665
O2 Zn1 N1 75.29(13) 4_655 4_655
O5 Zn1 N1 99.11(16) . 4_655
O4 Zn1 N1 74.75(13) 4_655 4_655
O3 Zn1 N1 157.29(14) 5_665 4_655
O2 Zn1 Na1 167.79(11) 4_655 .
O5 Zn1 Na1 91.29(17) . .
O4 Zn1 Na1 44.15(10) 4_655 .
O3 Zn1 Na1 78.86(10) 5_665 .
N1 Zn1 Na1 106.94(9) 4_655 .
O6 Na1 O6 101.6(2) . 2_655
O6 Na1 O6 101.6(2) . 3_665
O6 Na1 O6 101.6(2) 2_655 3_665
O6 Na1 O4 90.33(17) . 5_665
O6 Na1 O4 86.02(17) 2_655 5_665
O6 Na1 O4 164.2(2) 3_665 5_665
O6 Na1 O4 86.02(17) . 4_655
O6 Na1 O4 164.2(2) 2_655 4_655
O6 Na1 O4 90.33(17) 3_665 4_655
O4 Na1 O4 80.00(14) 5_665 4_655
O6 Na1 O4 164.2(2) . 6
O6 Na1 O4 90.33(17) 2_655 6
O6 Na1 O4 86.02(17) 3_665 6
O4 Na1 O4 80.00(14) 5_665 6
O4 Na1 O4 80.00(14) 4_655 6
O6 Na1 Zn1 109.38(15) . 2_655
O6 Na1 Zn1 53.37(15) 2_655 2_655
O6 Na1 Zn1 143.06(15) 3_665 2_655
O4 Na1 Zn1 35.86(8) 5_665 2_655
O4 Na1 Zn1 111.08(12) 4_655 2_655
O4 Na1 Zn1 69.48(9) 6 2_655
O6 Na1 Zn1 53.37(15) . .
O6 Na1 Zn1 143.06(15) 2_655 .
O6 Na1 Zn1 109.38(15) 3_665 .
O4 Na1 Zn1 69.48(9) 5_665 .
O4 Na1 Zn1 35.86(8) 4_655 .
O4 Na1 Zn1 111.08(12) 6 .
Zn1 Na1 Zn1 105.17(5) 2_655 .
O6 Na1 Zn1 143.06(15) . 3_665
O6 Na1 Zn1 109.38(15) 2_655 3_665
O6 Na1 Zn1 53.37(15) 3_665 3_665
O4 Na1 Zn1 111.08(12) 5_665 3_665
O4 Na1 Zn1 69.48(9) 4_655 3_665
O4 Na1 Zn1 35.86(8) 6 3_665
Zn1 Na1 Zn1 105.17(5) 2_655 3_665
Zn1 Na1 Zn1 105.17(5) . 3_665
O6 Na1 Na2 116.54(16) . 1_556
O6 Na1 Na2 116.54(16) 2_655 1_556
O6 Na1 Na2 116.54(16) 3_665 1_556
O4 Na1 Na2 47.92(9) 5_665 1_556
O4 Na1 Na2 47.92(9) 4_655 1_556
O4 Na1 Na2 47.92(9) 6 1_556
Zn1 Na1 Na2 66.51(5) 2_655 1_556
Zn1 Na1 Na2 66.51(5) . 1_556
Zn1 Na1 Na2 66.51(5) 3_665 1_556
O1 Na2 O1 101.27(15) 2_655 .
O1 Na2 O1 101.27(15) 2_655 3_665
O1 Na2 O1 101.27(15) . 3_665
O1 Na2 O4 75.02(13) 2_655 5_664
O1 Na2 O4 129.16(13) . 5_664
O1 Na2 O4 129.44(13) 3_665 5_664
O1 Na2 O4 129.43(13) 2_655 4_654
O1 Na2 O4 75.02(13) . 4_654
O1 Na2 O4 129.16(13) 3_665 4_654
O4 Na2 O4 70.45(13) 5_664 4_654
O1 Na2 O4 129.16(13) 2_655 6_554
O1 Na2 O4 129.44(12) . 6_554
O1 Na2 O4 75.02(13) 3_665 6_554
O4 Na2 O4 70.45(13) 5_664 6_554
O4 Na2 O4 70.45(13) 4_654 6_554
O1 Na2 Na1 116.78(12) 2_655 1_554
O1 Na2 Na1 116.78(12) . 1_554
O1 Na2 Na1 116.78(12) 3_665 1_554
O4 Na2 Na1 41.76(8) 5_664 1_554
O4 Na2 Na1 41.76(8) 4_654 1_554
O4 Na2 Na1 41.76(8) 6_554 1_554

loop_
_geom_bond_atom_site_label_1
_geom_bond_atom_site_label_2
_geom_bond_distance
_geom_bond_site_symmetry_2
C1 O5 1.189(8) .
C1 O6 1.270(8) .
C1 C2 1.520(10) .
C2 C3 1.365(7) .
C2 C21 1.385(8) .
C3 C4 1.379(7) .
C4 C5 1.381(7) .
C5 C6 1.399(7) .
C5 N1 1.410(6) .
C6 C21 1.362(8) .
C8 N1 1.468(6) .
C8 C10 1.506(7) .
C9 N1 1.472(6) .
C9 C11 1.495(7) .
C10 O3 1.251(5) .
C10 O4 1.253(5) .
C11 O1 1.229(6) .
C11 O2 1.275(6) .
N1 Zn1 2.526(4) 4_655
O1 Na2 2.315(4) .
O2 Zn1 1.957(3) 4_655
O3 Zn1 2.031(3) 6_545
O4 Zn1 2.023(3) 4_655
O4 Na1 2.406(4) 4_655
O4 Na2 2.681(4) 4_654
O5 Zn1 2.007(4) .
O6 Na1 2.158(6) .
Zn1 O2 1.957(3) 4_655
Zn1 O4 2.023(3) 4_655
Zn1 O3 2.031(3) 5_665
Zn1 N1 2.526(4) 4_655
Zn1 Na1 3.4014(15) .
Na1 O6 2.158(6) 2_655
Na1 O6 2.158(6) 3_665
Na1 O4 2.406(4) 5_665
Na1 O4 2.406(4) 4_655
Na1 O4 2.406(4) 6
Na1 Zn1 3.4014(14) 2_655
Na1 Zn1 3.4014(14) 3_665
Na1 Na2 3.612(4) 1_556
Na2 O1 2.315(4) 2_655
Na2 O1 2.315(4) 3_665
Na2 O4 2.681(4) 5_664
Na2 O4 2.681(4) 4_654
Na2 O4 2.681(4) 6_554
Na2 Na1 3.612(4) 1_554

loop_
_geom_torsion_atom_site_label_1
_geom_torsion_atom_site_label_2
_geom_torsion_atom_site_label_3
_geom_torsion_atom_site_label_4
_geom_torsion
_geom_torsion_site_symmetry_1
_geom_torsion_site_symmetry_4
O5 C1 C2 C3 -10.0(10) . .
O6 C1 C2 C3 170.2(6) . .
O5 C1 C2 C21 165.2(7) . .
O6 C1 C2 C21 -14.6(9) . .
C21 C2 C3 C4 -0.2(9) . .
C1 C2 C3 C4 175.2(6) . .
C2 C3 C4 C5 -0.8(9) . .
C3 C4 C5 C6 0.5(8) . .
C3 C4 C5 N1 -175.7(5) . .
C4 C5 C6 C21 0.9(9) . .
N1 C5 C6 C21 177.1(6) . .
N1 C8 C10 O3 -168.1(4) . .
N1 C8 C10 O4 11.4(7) . .
N1 C9 C11 O1 163.0(5) . .
N1 C9 C11 O2 -20.2(7) . .
C5 C6 C21 C2 -2.0(10) . .
C3 C2 C21 C6 1.6(10) . .
C1 C2 C21 C6 -173.8(6) . .
C4 C5 N1 C8 -27.9(7) . .
C6 C5 N1 C8 156.1(5) . .
C4 C5 N1 C9 -171.8(5) . .
C6 C5 N1 C9 12.1(7) . .
C4 C5 N1 Zn1 80.0(5) . 4_655
C6 C5 N1 Zn1 -96.1(5) . 4_655
C10 C8 N1 C5 90.1(5) . .
C10 C8 N1 C9 -124.7(5) . .
C10 C8 N1 Zn1 -14.7(5) . 4_655
C11 C9 N1 C5 -91.9(5) . .
C11 C9 N1 C8 123.8(5) . .
C11 C9 N1 Zn1 13.6(5) . 4_655
O2 C11 O1 Na2 -165.6(4) . .
C9 C11 O1 Na2 11.1(9) . .
O1 C11 O2 Zn1 -167.6(4) . 4_655
C9 C11 O2 Zn1 15.7(6) . 4_655
O4 C10 O3 Zn1 -27.9(8) . 6_545
C8 C10 O3 Zn1 151.6(3) . 6_545
O3 C10 O4 Zn1 -178.7(3) . 4_655
C8 C10 O4 Zn1 1.8(6) . 4_655
O3 C10 O4 Na1 45.7(7) . 4_655
C8 C10 O4 Na1 -133.8(4) . 4_655
O3 C10 O4 Na2 -53.7(5) . 4_654
C8 C10 O4 Na2 126.8(4) . 4_654
O6 C1 O5 Zn1 14.4(10) . .
C2 C1 O5 Zn1 -165.4(5) . .
O5 C1 O6 Na1 -48.0(17) . .
C2 C1 O6 Na1 131.8(11) . .
C1 O5 Zn1 O2 -177.3(5) . 4_655
C1 O5 Zn1 O4 28.4(6) . 4_655
C1 O5 Zn1 O3 -80.1(5) . 5_665
C1 O5 Zn1 N1 106.1(5) . 4_655
C1 O5 Zn1 Na1 -1.3(5) . .
C1 O6 Na1 O6 -174.7(13) . 2_655
C1 O6 Na1 O6 -70.2(14) . 3_665
C1 O6 Na1 O4 99.3(13) . 5_665
C1 O6 Na1 O4 19.3(13) . 4_655
C1 O6 Na1 O4 47.3(17) . 6
C1 O6 Na1 Zn1 130.3(13) . 2_655
C1 O6 Na1 Zn1 35.5(12) . .
C1 O6 Na1 Zn1 -28.0(15) . 3_665
C1 O6 Na1 Na2 57.6(13) . 1_556
O2 Zn1 Na1 O6 154.4(5) 4_655 .
O5 Zn1 Na1 O6 -6.9(2) . .
O4 Zn1 Na1 O6 -151.8(2) 4_655 .
O3 Zn1 Na1 O6 95.8(2) 5_665 .
N1 Zn1 Na1 O6 -106.9(2) 4_655 .
O2 Zn1 Na1 O6 99.3(6) 4_655 2_655
O5 Zn1 Na1 O6 -62.0(3) . 2_655
O4 Zn1 Na1 O6 153.2(3) 4_655 2_655
O3 Zn1 Na1 O6 40.8(3) 5_665 2_655
N1 Zn1 Na1 O6 -161.9(3) 4_655 2_655
O2 Zn1 Na1 O6 -115.4(5) 4_655 3_665
O5 Zn1 Na1 O6 83.3(2) . 3_665
O4 Zn1 Na1 O6 -61.6(2) 4_655 3_665
O3 Zn1 Na1 O6 -174.0(2) 5_665 3_665
N1 Zn1 Na1 O6 -16.7(2) 4_655 3_665
O2 Zn1 Na1 O4 47.7(5) 4_655 5_665
O5 Zn1 Na1 O4 -113.55(16) . 5_665
O4 Zn1 Na1 O4 101.6(2) 4_655 5_665
O3 Zn1 Na1 O4 -10.83(14) 5_665 5_665
N1 Zn1 Na1 O4 146.52(13) 4_655 5_665
O2 Zn1 Na1 O4 -53.9(5) 4_655 4_655
O5 Zn1 Na1 O4 144.82(19) . 4_655
O3 Zn1 Na1 O4 -112.46(17) 5_665 4_655
N1 Zn1 Na1 O4 44.89(17) 4_655 4_655
O2 Zn1 Na1 O4 -22.2(5) 4_655 6
O5 Zn1 Na1 O4 176.50(16) . 6
O4 Zn1 Na1 O4 31.69(16) 4_655 6
O3 Zn1 Na1 O4 -80.78(14) 5_665 6
N1 Zn1 Na1 O4 76.57(13) 4_655 6
O2 Zn1 Na1 Zn1 51.3(5) 4_655 2_655
O5 Zn1 Na1 Zn1 -110.04(14) . 2_655
O4 Zn1 Na1 Zn1 105.14(16) 4_655 2_655
O3 Zn1 Na1 Zn1 -7.33(11) 5_665 2_655
N1 Zn1 Na1 Zn1 150.02(10) 4_655 2_655
O2 Zn1 Na1 Zn1 -59.5(5) 4_655 3_665
O5 Zn1 Na1 Zn1 139.20(14) . 3_665
O4 Zn1 Na1 Zn1 -5.62(14) 4_655 3_665
O3 Zn1 Na1 Zn1 -118.08(12) 5_665 3_665
N1 Zn1 Na1 Zn1 39.27(11) 4_655 3_665
O2 Zn1 Na1 Na2 -4.1(5) 4_655 1_556
O5 Zn1 Na1 Na2 -165.42(13) . 1_556
O4 Zn1 Na1 Na2 49.76(14) 4_655 1_556
O3 Zn1 Na1 Na2 -62.70(10) 5_665 1_556
N1 Zn1 Na1 Na2 94.65(10) 4_655 1_556
C11 O1 Na2 O1 -29.4(7) . 2_655
C11 O1 Na2 O1 -133.5(5) . 3_665
C11 O1 Na2 O4 50.3(7) . 5_664
C11 O1 Na2 O4 98.7(6) . 4_654
C11 O1 Na2 O4 146.7(5) . 6_554
C11 O1 Na2 Na1 98.5(6) . 1_554

loop_
_platon_squeeze_void_nr
_platon_squeeze_void_average_x
_platon_squeeze_void_average_y
_platon_squeeze_void_average_z
_platon_squeeze_void_volume
_platon_squeeze_void_count_electrons
1 0.000 0.000 -0.013 891.2 247.1
